data_7234962
loop_
_publ_author_name
'Chen, Xiaoli'
'Cui, Hua-Li'
'Yang, Hua'
'Wang, Xiao'
'Liu, Ling'
'Ren, Yi Xia'
'Wang, Ji-Jiang'

_publ_section_title
;
 Reasonable Design, crystal Structure and sensing properties of Series
 Luminescent MOF Based on the Flexible Tetracarboxylate Ligand and
 N&#x2011;Donor Ligands
;
_journal_name_full CrystEngComm
_journal_paper_doi 10.1039/C9CE01186B
_journal_year 2019
_chemical_formula_sum 'C26 H17 Cd2 N3 O10'
_chemical_formula_weight 756.22
_space_group_crystal_system triclinic
_space_group_IT_number 2
_space_group_name_Hall '-P 1'
_space_group_name_H-M_alt 'P -1'
_atom_sites_solution_hydrogens mixed
_audit_creation_method SHELXL-2016/6
_audit_update_record
;
2019-10-11 deposited with the CCDC.	2019-11-04 downloaded from the CCDC.
;
_cell_angle_alpha 110.499(2)
_cell_angle_beta 99.773(2)
_cell_angle_gamma 108.381(2)
_cell_formula_units_Z 2
_cell_length_a 11.0786(14)
_cell_length_b 11.1584(15)
_cell_length_c 12.1289(16)
_cell_measurement_reflns_used 4939
_cell_measurement_temperature 293(2)
_cell_measurement_theta_max 30.65
_cell_measurement_theta_min 2.78
_cell_volume 1264.8(3)
_computing_structure_refinement 'SHELXL-2016/6 (Sheldrick, 2016)'
_diffrn_ambient_temperature 293(2)
_diffrn_measured_fraction_theta_full 0.989
_diffrn_measured_fraction_theta_max 0.988
_diffrn_measurement_device_type 'CCD area detector'
_diffrn_measurement_method 'phi and omega scans'
_diffrn_radiation_type MoK\a
_diffrn_radiation_wavelength 0.71073
_diffrn_reflns_av_R_equivalents 0.0126
_diffrn_reflns_av_unetI/netI 0.0232
_diffrn_reflns_Laue_measured_fraction_full 0.989
_diffrn_reflns_Laue_measured_fraction_max 0.988
_diffrn_reflns_limit_h_max 5
_diffrn_reflns_limit_h_min -13
_diffrn_reflns_limit_k_max 13
_diffrn_reflns_limit_k_min -13
_diffrn_reflns_limit_l_max 14
_diffrn_reflns_limit_l_min -14
_diffrn_reflns_number 6664
_diffrn_reflns_point_group_measured_fraction_full 0.989
_diffrn_reflns_point_group_measured_fraction_max 0.988
_diffrn_reflns_theta_full 25.242
_diffrn_reflns_theta_max 25.499
_diffrn_reflns_theta_min 2.132
_exptl_absorpt_coefficient_mu 1.748
_exptl_absorpt_correction_T_max 0.933
_exptl_absorpt_correction_T_min 0.744
_exptl_absorpt_correction_type multi-scan
_exptl_crystal_colour colourless
_exptl_crystal_density_diffrn 1.986
_exptl_crystal_description block
_exptl_crystal_F_000 740
_exptl_crystal_size_max 0.180
_exptl_crystal_size_mid 0.170
_exptl_crystal_size_min 0.040
_refine_diff_density_max 0.464
_refine_diff_density_min -0.814
_refine_diff_density_rms 0.075
_refine_ls_extinction_method none
_refine_ls_goodness_of_fit_ref 1.065
_refine_ls_hydrogen_treatment mixed
_refine_ls_matrix_type full
_refine_ls_number_parameters 374
_refine_ls_number_reflns 4663
_refine_ls_number_restraints 0
_refine_ls_restrained_S_all 1.065
_refine_ls_R_factor_all 0.0259
_refine_ls_R_factor_gt 0.0224
_refine_ls_shift/su_max 0.001
_refine_ls_shift/su_mean 0.000
_refine_ls_structure_factor_coef Fsqd
_refine_ls_weighting_details 'w=1/[\s^2^(Fo^2^)+(0.0337P)^2^+0.5163P] where P=(Fo^2^+2Fc^2^)/3'
_refine_ls_weighting_scheme calc
_refine_ls_wR_factor_gt 0.0585
_refine_ls_wR_factor_ref 0.0601
_reflns_Friedel_coverage 0.000
_reflns_number_gt 4223
_reflns_number_total 4663
_reflns_threshold_expression 'I > 2\s(I)'
_cod_data_source_file c9ce01186b2.cif
_cod_data_source_block T
_cod_database_code 7234962
_shelx_shelxl_version_number 2016/6
_shelx_space_group_comment
;
The symmetry employed for this shelxl refinement is uniquely defined
by the following loop, which should always be used as a source of
symmetry information in preference to the above space-group names.
They are only intended as comments.
;
_shelx_estimated_absorpt_t_min 0.744
_shelx_estimated_absorpt_t_max 0.933

loop_
_space_group_symop_operation_xyz
'x, y, z'
'-x, -y, -z'

loop_
_atom_site_label
_atom_site_type_symbol
_atom_site_fract_x
_atom_site_fract_y
_atom_site_fract_z
_atom_site_U_iso_or_equiv
_atom_site_adp_type
_atom_site_occupancy
_atom_site_site_symmetry_order
_atom_site_calc_flag
_atom_site_refinement_flags_posn
_atom_site_refinement_flags_adp
Cd1 Cd 0.44513(2) -0.26283(2) 0.26182(2) 0.02450(7) Uani 1 1 d . .
Cd2 Cd 0.70120(2) 0.14857(2) 0.45222(2) 0.03535(7) Uani 1 1 d . .
O1 O 0.64498(18) -0.09730(19) 0.27950(19) 0.0405(5) Uani 1 1 d . .
O2 O 0.84933(19) 0.06487(18) 0.37122(18) 0.0383(5) Uani 1 1 d . .
O3 O 0.58884(18) -0.55712(19) -0.07727(18) 0.0411(5) Uani 1 1 d . .
O4 O 0.7581(2) -0.5537(2) -0.1457(2) 0.0560(7) Uani 1 1 d . .
O5 O 1.13063(17) -0.09515(18) 0.11205(17) 0.0339(4) Uani 1 1 d . .
O6 O 1.3863(3) -0.0902(3) 0.2772(2) 0.0596(7) Uani 1 1 d . .
O7 O 1.2653(2) -0.0643(2) 0.4085(2) 0.0448(5) Uani 1 1 d . .
O8 O 1.53271(19) 0.1927(2) 0.52458(17) 0.0414(5) Uani 1 1 d . .
O9 O 1.4403(3) 0.3331(3) 0.60593(19) 0.0630(7) Uani 1 1 d . .
O10 O 0.1247(3) 0.2242(3) 0.5276(3) 0.0705(7) Uani 1 1 d . .
H10A H 0.042982 0.177181 0.492854 0.085 Uiso 1 1 d R U
H10B H 0.163172 0.170921 0.507254 0.085 Uiso 1 1 d R U
N1 N 0.8607(2) 0.3718(2) 0.5799(2) 0.0375(5) Uani 1 1 d . .
N2 N 0.6628(2) 0.2462(2) 0.3201(2) 0.0357(5) Uani 1 1 d . .
N3 N 0.7914(3) 0.4860(3) 0.4632(2) 0.0435(6) Uani 1 1 d . .
H3A H 0.803(4) 0.562(4) 0.470(4) 0.060(12) Uiso 1 1 d . .
C1 C 0.7684(3) -0.0542(2) 0.2902(2) 0.0282(5) Uani 1 1 d . .
C2 C 0.8205(2) -0.1422(2) 0.2014(2) 0.0258(5) Uani 1 1 d . .
C3 C 0.7408(2) -0.2802(2) 0.1158(2) 0.0254(5) Uani 1 1 d . .
H3 H 0.652913 -0.322924 0.113503 0.030 Uiso 1 1 calc R U
C4 C 0.7939(2) -0.3537(2) 0.0336(2) 0.0245(5) Uani 1 1 d . .
C5 C 0.9257(2) -0.2903(2) 0.0372(2) 0.0266(5) Uani 1 1 d . .
H5 H 0.961317 -0.340451 -0.016439 0.032 Uiso 1 1 calc R U
C6 C 1.0036(2) -0.1520(2) 0.1211(2) 0.0257(5) Uani 1 1 d . .
C7 C 0.9527(2) -0.0779(2) 0.2042(2) 0.0272(5) Uani 1 1 d . .
H7 H 1.006062 0.014080 0.261599 0.033 Uiso 1 1 calc R U
C8 C 0.7088(2) -0.4979(2) -0.0675(2) 0.0254(5) Uani 1 1 d . .
C9 C 1.2090(2) 0.0463(2) 0.1920(2) 0.0257(5) Uani 1 1 d . .
C10 C 1.2993(2) 0.0789(2) 0.3032(2) 0.0232(5) Uani 1 1 d . .
C11 C 1.3714(2) 0.2203(2) 0.3869(2) 0.0238(5) Uani 1 1 d . .
C12 C 1.3553(3) 0.3242(3) 0.3560(2) 0.0300(6) Uani 1 1 d . .
H12 H 1.402272 0.417765 0.412315 0.036 Uiso 1 1 calc R U
C13 C 1.2691(3) 0.2887(3) 0.2408(3) 0.0359(6) Uani 1 1 d . .
H13 H 1.261999 0.358517 0.218586 0.043 Uiso 1 1 calc R U
C14 C 1.1941(3) 0.1492(3) 0.1595(2) 0.0330(6) Uani 1 1 d . .
H14 H 1.134219 0.124768 0.083583 0.040 Uiso 1 1 calc R U
C15 C 1.3181(3) -0.0363(3) 0.3326(2) 0.0298(5) Uani 1 1 d . .
C16 C 1.4553(2) 0.2537(3) 0.5133(2) 0.0285(5) Uani 1 1 d . .
C17 C 0.9438(3) 0.3857(4) 0.6834(3) 0.0462(7) Uani 1 1 d . .
H17 H 0.936144 0.304882 0.693309 0.055 Uiso 1 1 calc R U
C18 C 1.0385(3) 0.5108(4) 0.7746(3) 0.0503(8) Uani 1 1 d . .
H18 H 1.093367 0.514939 0.844143 0.060 Uiso 1 1 calc R U
C19 C 1.0501(3) 0.6313(4) 0.7598(3) 0.0488(8) Uani 1 1 d . .
H19 H 1.112630 0.718292 0.820335 0.059 Uiso 1 1 calc R U
C20 C 0.9687(3) 0.6210(3) 0.6553(3) 0.0441(7) Uani 1 1 d . .
H20 H 0.976835 0.700893 0.643593 0.053 Uiso 1 1 calc R U
C21 C 0.8727(3) 0.4890(3) 0.5659(3) 0.0362(6) Uani 1 1 d . .
C22 C 0.7033(3) 0.3833(3) 0.3485(3) 0.0347(6) Uani 1 1 d . .
C23 C 0.6576(3) 0.4307(3) 0.2629(3) 0.0428(7) Uani 1 1 d . .
H23 H 0.686647 0.526112 0.284852 0.051 Uiso 1 1 calc R U
C24 C 0.5705(3) 0.3359(4) 0.1478(3) 0.0504(8) Uani 1 1 d . .
H24 H 0.539054 0.365882 0.090814 0.060 Uiso 1 1 calc R U
C25 C 0.5294(4) 0.1936(4) 0.1171(3) 0.0539(8) Uani 1 1 d . .
H25 H 0.471148 0.126883 0.038918 0.065 Uiso 1 1 calc R U
C26 C 0.5765(3) 0.1540(3) 0.2043(3) 0.0466(7) Uani 1 1 d . .
H26 H 0.548049 0.058837 0.183364 0.056 Uiso 1 1 calc R U

loop_
_atom_site_aniso_label
_atom_site_aniso_U_11
_atom_site_aniso_U_22
_atom_site_aniso_U_33
_atom_site_aniso_U_23
_atom_site_aniso_U_13
_atom_site_aniso_U_12
Cd1 0.02618(10) 0.01657(10) 0.02089(10) 0.00121(7) 0.00315(7) 0.00659(7)
Cd2 0.04934(14) 0.03462(12) 0.04220(13) 0.02237(10) 0.02987(10) 0.02712(10)
O1 0.0260(10) 0.0321(10) 0.0512(12) 0.0055(9) 0.0175(9) 0.0078(8)
O2 0.0319(10) 0.0240(9) 0.0397(11) -0.0041(8) 0.0140(9) 0.0065(8)
O3 0.0282(10) 0.0292(10) 0.0357(10) -0.0061(8) 0.0115(8) -0.0034(8)
O4 0.0329(11) 0.0365(11) 0.0550(13) -0.0176(10) 0.0178(10) 0.0010(9)
O5 0.0216(9) 0.0252(9) 0.0340(10) -0.0028(8) 0.0096(8) 0.0010(7)
O6 0.0925(19) 0.0588(14) 0.0807(17) 0.0478(14) 0.0571(15) 0.0602(15)
O7 0.0471(12) 0.0520(13) 0.0587(13) 0.0399(11) 0.0282(11) 0.0247(11)
O8 0.0359(11) 0.0698(14) 0.0349(10) 0.0280(10) 0.0145(9) 0.0335(11)
O9 0.0909(19) 0.0646(15) 0.0273(11) 0.0003(10) -0.0012(11) 0.0560(15)
O10 0.0465(14) 0.0701(17) 0.0852(19) 0.0346(15) 0.0109(13) 0.0156(13)
N1 0.0386(13) 0.0394(13) 0.0448(14) 0.0225(11) 0.0204(11) 0.0197(11)
N2 0.0409(13) 0.0350(12) 0.0381(13) 0.0188(11) 0.0208(11) 0.0161(11)
N3 0.0577(17) 0.0292(13) 0.0455(15) 0.0159(12) 0.0151(12) 0.0210(12)
C1 0.0280(13) 0.0221(12) 0.0309(13) 0.0082(11) 0.0111(11) 0.0085(11)
C2 0.0264(12) 0.0221(12) 0.0228(12) 0.0046(10) 0.0061(10) 0.0090(10)
C3 0.0215(12) 0.0214(11) 0.0269(12) 0.0069(10) 0.0076(10) 0.0050(10)
C4 0.0246(12) 0.0199(11) 0.0209(11) 0.0043(10) 0.0030(9) 0.0065(10)
C5 0.0264(12) 0.0214(12) 0.0252(12) 0.0029(10) 0.0086(10) 0.0090(10)
C6 0.0224(12) 0.0232(12) 0.0257(12) 0.0069(10) 0.0071(10) 0.0068(10)
C7 0.0258(12) 0.0187(11) 0.0240(12) 0.0006(10) 0.0039(10) 0.0046(10)
C8 0.0287(13) 0.0202(12) 0.0210(11) 0.0054(10) 0.0048(10) 0.0079(10)
C9 0.0197(11) 0.0215(12) 0.0260(12) 0.0045(10) 0.0066(10) 0.0033(10)
C10 0.0221(11) 0.0211(11) 0.0272(12) 0.0101(10) 0.0110(10) 0.0086(10)
C11 0.0191(11) 0.0205(11) 0.0251(12) 0.0067(10) 0.0048(9) 0.0044(9)
C12 0.0303(13) 0.0183(12) 0.0326(13) 0.0076(11) 0.0032(11) 0.0062(10)
C13 0.0418(16) 0.0306(14) 0.0386(15) 0.0197(12) 0.0080(12) 0.0156(12)
C14 0.0300(13) 0.0385(15) 0.0275(13) 0.0149(11) 0.0019(11) 0.0132(12)
C15 0.0319(13) 0.0219(12) 0.0370(14) 0.0136(11) 0.0126(11) 0.0107(11)
C16 0.0252(12) 0.0239(12) 0.0275(13) 0.0084(10) 0.0022(10) 0.0054(10)
C17 0.0441(17) 0.0532(19) 0.0537(19) 0.0317(16) 0.0198(15) 0.0232(16)
C18 0.0412(17) 0.066(2) 0.0473(18) 0.0279(17) 0.0177(15) 0.0202(17)
C19 0.0409(17) 0.0518(19) 0.0463(18) 0.0146(15) 0.0182(15) 0.0149(15)
C20 0.0474(18) 0.0364(16) 0.0485(18) 0.0157(14) 0.0229(15) 0.0160(14)
C21 0.0402(15) 0.0392(15) 0.0387(15) 0.0184(13) 0.0222(13) 0.0206(13)
C22 0.0369(15) 0.0372(15) 0.0401(15) 0.0195(13) 0.0215(12) 0.0192(13)
C23 0.0464(17) 0.0445(17) 0.0503(18) 0.0276(15) 0.0210(15) 0.0230(15)
C24 0.0511(19) 0.065(2) 0.0496(19) 0.0344(17) 0.0206(16) 0.0287(17)
C25 0.057(2) 0.054(2) 0.0417(18) 0.0184(16) 0.0124(15) 0.0158(17)
C26 0.0538(19) 0.0370(16) 0.0446(17) 0.0160(14) 0.0191(15) 0.0130(15)

loop_
_atom_type_symbol
_atom_type_description
_atom_type_scat_dispersion_real
_atom_type_scat_dispersion_imag
_atom_type_scat_source
C C 0.0033 0.0016 'International Tables Vol C Tables 4.2.6.8 and 6.1.1.4'
H H 0.0000 0.0000 'International Tables Vol C Tables 4.2.6.8 and 6.1.1.4'
Cd Cd -0.8075 1.2024 'International Tables Vol C Tables 4.2.6.8 and 6.1.1.4'
N N 0.0061 0.0033 'International Tables Vol C Tables 4.2.6.8 and 6.1.1.4'
O O 0.0106 0.0060 'International Tables Vol C Tables 4.2.6.8 and 6.1.1.4'

loop_
_geom_angle_atom_site_label_1
_geom_angle_atom_site_label_2
_geom_angle_atom_site_label_3
_geom_angle
_geom_angle_site_symmetry_1
_geom_angle_site_symmetry_3
O6 Cd1 O4 99.13(10) 1_455 2_645
O6 Cd1 O3 124.30(9) 1_455 2_645
O4 Cd1 O3 56.50(7) 2_645 2_645
O6 Cd1 O1 79.98(9) 1_455 .
O4 Cd1 O1 151.53(8) 2_645 .
O3 Cd1 O1 100.30(7) 2_645 .
O6 Cd1 O9 138.41(9) 1_455 2_756
O4 Cd1 O9 106.82(10) 2_645 2_756
O3 Cd1 O9 97.22(8) 2_645 2_756
O1 Cd1 O9 91.18(9) . 2_756
O6 Cd1 O8 86.40(8) 1_455 2_756
O4 Cd1 O8 109.33(8) 2_645 2_756
O3 Cd1 O8 146.06(8) 2_645 2_756
O1 Cd1 O8 99.04(7) . 2_756
O9 Cd1 O8 54.71(7) 2_756 2_756
O6 Cd1 C8 114.97(9) 1_455 2_645
O4 Cd1 C8 28.30(7) 2_645 2_645
O3 Cd1 C8 28.22(7) 2_645 2_645
O1 Cd1 C8 127.18(7) . 2_645
O9 Cd1 C8 102.78(8) 2_756 2_645
O8 Cd1 C8 130.63(7) 2_756 2_645
O6 Cd1 C16 112.25(9) 1_455 2_756
O4 Cd1 C16 113.08(9) 2_645 2_756
O3 Cd1 C16 123.25(8) 2_645 2_756
O1 Cd1 C16 93.06(8) . 2_756
O9 Cd1 C16 27.09(7) 2_756 2_756
O8 Cd1 C16 27.86(7) 2_756 2_756
C8 Cd1 C16 121.43(7) 2_645 2_756
O7 Cd2 N2 175.75(8) 2_756 .
O7 Cd2 N1 94.51(8) 2_756 .
N2 Cd2 N1 83.39(8) . .
O7 Cd2 O8 87.84(7) 2_756 1_455
N2 Cd2 O8 88.60(7) . 1_455
N1 Cd2 O8 93.51(8) . 1_455
O7 Cd2 O2 87.32(8) 2_756 .
N2 Cd2 O2 96.54(8) . .
N1 Cd2 O2 95.25(7) . .
O8 Cd2 O2 170.29(7) 1_455 .
O7 Cd2 O1 88.13(8) 2_756 .
N2 Cd2 O1 95.63(8) . .
N1 Cd2 O1 147.46(7) . .
O8 Cd2 O1 119.02(7) 1_455 .
O2 Cd2 O1 52.41(6) . .
C1 O1 Cd1 152.52(18) . .
C1 O1 Cd2 86.72(14) . .
Cd1 O1 Cd2 111.96(7) . .
C1 O2 Cd2 99.98(15) . .
C8 O3 Cd1 91.18(14) . 2_645
C8 O4 Cd1 91.43(15) . 2_645
C6 O5 C9 116.60(18) . .
C15 O6 Cd1 136.20(18) . 1_655
C15 O7 Cd2 138.65(18) . 2_756
C16 O8 Cd2 140.09(17) . 1_655
C16 O8 Cd1 91.35(15) . 2_756
Cd2 O8 Cd1 119.79(8) 1_655 2_756
C16 O9 Cd1 92.28(16) . 2_756
H10A O10 H10B 107.7 . .
C21 N1 C17 117.6(3) . .
C21 N1 Cd2 126.6(2) . .
C17 N1 Cd2 115.6(2) . .
C22 N2 C26 117.3(3) . .
C22 N2 Cd2 127.06(19) . .
C26 N2 Cd2 115.21(19) . .
C22 N3 C21 135.7(3) . .
C22 N3 H3A 112(3) . .
C21 N3 H3A 112(3) . .
O2 C1 O1 120.7(2) . .
O2 C1 C2 118.5(2) . .
O1 C1 C2 120.7(2) . .
C3 C2 C7 120.1(2) . .
C3 C2 C1 122.4(2) . .
C7 C2 C1 117.4(2) . .
C2 C3 C4 119.4(2) . .
C2 C3 H3 120.3 . .
C4 C3 H3 120.3 . .
C5 C4 C3 120.4(2) . .
C5 C4 C8 118.0(2) . .
C3 C4 C8 121.4(2) . .
C6 C5 C4 119.8(2) . .
C6 C5 H5 120.1 . .
C4 C5 H5 120.1 . .
C7 C6 C5 120.4(2) . .
C7 C6 O5 124.0(2) . .
C5 C6 O5 115.5(2) . .
C6 C7 C2 119.7(2) . .
C6 C7 H7 120.1 . .
C2 C7 H7 120.1 . .
O3 C8 O4 120.8(2) . .
O3 C8 C4 120.4(2) . .
O4 C8 C4 118.7(2) . .
O3 C8 Cd1 60.60(12) . 2_645
O4 C8 Cd1 60.27(13) . 2_645
C4 C8 Cd1 173.38(17) . 2_645
C14 C9 C10 121.8(2) . .
C14 C9 O5 119.9(2) . .
C10 C9 O5 118.3(2) . .
C9 C10 C11 118.4(2) . .
C9 C10 C15 120.3(2) . .
C11 C10 C15 121.3(2) . .
C12 C11 C10 120.2(2) . .
C12 C11 C16 121.7(2) . .
C10 C11 C16 117.9(2) . .
C11 C12 C13 120.2(2) . .
C11 C12 H12 119.9 . .
C13 C12 H12 119.9 . .
C14 C13 C12 119.9(2) . .
C14 C13 H13 120.1 . .
C12 C13 H13 120.1 . .
C9 C14 C13 119.5(2) . .
C9 C14 H14 120.3 . .
C13 C14 H14 120.3 . .
O7 C15 O6 128.7(2) . .
O7 C15 C10 116.7(2) . .
O6 C15 C10 114.6(2) . .
O9 C16 O8 120.6(2) . .
O9 C16 C11 119.1(2) . .
O8 C16 C11 120.1(2) . .
O9 C16 Cd1 60.62(14) . 2_756
O8 C16 Cd1 60.80(13) . 2_756
C11 C16 Cd1 166.15(17) . 2_756
N1 C17 C18 124.3(3) . .
N1 C17 H17 117.9 . .
C18 C17 H17 117.9 . .
C17 C18 C19 117.9(3) . .
C17 C18 H18 121.0 . .
C19 C18 H18 121.0 . .
C20 C19 C18 119.4(3) . .
C20 C19 H19 120.3 . .
C18 C19 H19 120.3 . .
C19 C20 C21 119.6(3) . .
C19 C20 H20 120.2 . .
C21 C20 H20 120.2 . .
N1 C21 N3 122.0(3) . .
N1 C21 C20 121.2(3) . .
N3 C21 C20 116.8(3) . .
N2 C22 N3 122.1(3) . .
N2 C22 C23 121.7(3) . .
N3 C22 C23 116.2(3) . .
C24 C23 C22 119.7(3) . .
C24 C23 H23 120.1 . .
C22 C23 H23 120.1 . .
C23 C24 C25 118.9(3) . .
C23 C24 H24 120.5 . .
C25 C24 H24 120.5 . .
C26 C25 C24 118.6(3) . .
C26 C25 H25 120.7 . .
C24 C25 H25 120.7 . .
N2 C26 C25 123.7(3) . .
N2 C26 H26 118.1 . .
C25 C26 H26 118.1 . .

loop_
_geom_bond_atom_site_label_1
_geom_bond_atom_site_label_2
_geom_bond_distance
_geom_bond_site_symmetry_2
Cd1 O6 2.180(2) 1_455
Cd1 O4 2.290(2) 2_645
Cd1 O3 2.2969(18) 2_645
Cd1 O1 2.3113(18) .
Cd1 O9 2.369(2) 2_756
Cd1 O8 2.3722(19) 2_756
Cd1 C8 2.636(2) 2_645
Cd1 C16 2.717(3) 2_756
Cd2 O7 2.234(2) 2_756
Cd2 N2 2.284(2) .
Cd2 N1 2.307(2) .
Cd2 O8 2.3086(19) 1_455
Cd2 O2 2.3242(18) .
Cd2 O1 2.5994(19) .
O1 C1 1.265(3) .
O2 C1 1.253(3) .
O3 C8 1.247(3) .
O4 C8 1.250(3) .
O5 C6 1.390(3) .
O5 C9 1.401(3) .
O6 C15 1.248(3) .
O7 C15 1.248(3) .
O8 C16 1.270(3) .
O9 C16 1.238(3) .
O10 H10A 0.8300 .
O10 H10B 0.8299 .
N1 C21 1.345(4) .
N1 C17 1.353(4) .
N2 C22 1.344(3) .
N2 C26 1.363(4) .
N3 C22 1.385(4) .
N3 C21 1.391(4) .
N3 H3A 0.79(4) .
C1 C2 1.512(3) .
C2 C3 1.393(3) .
C2 C7 1.401(3) .
C3 C4 1.395(3) .
C3 H3 0.9300 .
C4 C5 1.392(3) .
C4 C8 1.500(3) .
C5 C6 1.387(3) .
C5 H5 0.9300 .
C6 C7 1.386(3) .
C7 H7 0.9300 .
C9 C14 1.384(4) .
C9 C10 1.386(3) .
C10 C11 1.402(3) .
C10 C15 1.513(3) .
C11 C12 1.389(3) .
C11 C16 1.499(3) .
C12 C13 1.393(4) .
C12 H12 0.9300 .
C13 C14 1.385(4) .
C13 H13 0.9300 .
C14 H14 0.9300 .
C17 C18 1.369(5) .
C17 H17 0.9300 .
C18 C19 1.386(5) .
C18 H18 0.9300 .
C19 C20 1.371(5) .
C19 H19 0.9300 .
C20 C21 1.407(4) .
C20 H20 0.9300 .
C22 C23 1.410(4) .
C23 C24 1.365(5) .
C23 H23 0.9300 .
C24 C25 1.392(5) .
C24 H24 0.9300 .
C25 C26 1.368(5) .
C25 H25 0.9300 .
C26 H26 0.9300 .

loop_
_geom_hbond_atom_site_label_D
_geom_hbond_atom_site_label_H
_geom_hbond_atom_site_label_A
_geom_hbond_distance_DH
_geom_hbond_distance_HA
_geom_hbond_distance_DA
_geom_hbond_angle_DHA
_geom_hbond_site_symmetry_A
O10 H10A O2 0.83 2.07 2.884(3) 166.8 1_455
N3 H3A O10 0.79(4) 2.25(4) 3.025(4) 167(4) 2_666
